data_2229288
loop_
_publ_author_name
'Zhang, Jia-Xin'
'Ng, Seik Weng'

_publ_section_title
;
 (<i>Z</i>)-5-Benzenecarbothioyl-1,11-dimethyl-6-phenyl-5<i>H</i>-dibenzo[<i>d</i>,<i>f</i>][1,3]diazepine
;
_journal_coeditor_code XU5136
_journal_issue 2
_journal_name_full 'Acta Crystallographica Section E'
_journal_page_first o364
_journal_paper_doi 10.1107/S1600536811000092
_journal_volume 67
_journal_year 2011
_chemical_formula_iupac 'C28 H22 N2 S'
_chemical_formula_moiety 'C28 H22 N2 S'
_chemical_formula_sum 'C28 H22 N2 S'
_chemical_formula_weight 418.54
_chemical_name_systematic
;
(<i>Z</i>)-5-Benzenecarbothioyl-1,11-dimethyl-6-phenyl-5<i>H</i>-
dibenzo[<i>d</i>,<i>f</i>][1,3]diazepine
;
_space_group_IT_number 19
_symmetry_cell_setting orthorhombic
_symmetry_space_group_name_Hall 'P 2ac 2ab'
_symmetry_space_group_name_H-M 'P 21 21 21'
_atom_sites_solution_hydrogens geom
_atom_sites_solution_primary direct
_atom_sites_solution_secondary difmap
_audit_creation_method SHELXL-97
_cell_angle_alpha 90.00
_cell_angle_beta 90.00
_cell_angle_gamma 90.00
_cell_formula_units_Z 4
_cell_length_a 8.7665(18)
_cell_length_b 11.605(3)
_cell_length_c 21.392(5)
_cell_measurement_reflns_used 7653
_cell_measurement_temperature 113(2)
_cell_measurement_theta_max 27.9
_cell_measurement_theta_min 1.9
_cell_volume 2176.3(9)
_computing_cell_refinement 'CrystalClear (Rigaku/MSC, 2005)'
_computing_data_collection 'CrystalClear (Rigaku/MSC, 2005)'
_computing_data_reduction 'CrystalClear (Rigaku/MSC, 2005)'
_computing_molecular_graphics 'X-SEED (Barbour, 2001)'
_computing_publication_material 'publCIF (Westrip, 2010)'
_computing_structure_refinement 'SHELXL97 (Sheldrick, 2008)'
_computing_structure_solution 'SHELXS97 (Sheldrick, 2008)'
_diffrn_ambient_temperature 113(2)
_diffrn_detector_area_resol_mean 7.31
_diffrn_measured_fraction_theta_full 1.000
_diffrn_measured_fraction_theta_max 1.000
_diffrn_measurement_device_type 'Rigaku Saturn CCD area-detector'
_diffrn_measurement_method '\w and \f'
_diffrn_radiation_monochromator confocal
_diffrn_radiation_source 'rotating anode'
_diffrn_radiation_type MoK\a
_diffrn_radiation_wavelength 0.71070
_diffrn_reflns_av_R_equivalents 0.0500
_diffrn_reflns_av_sigmaI/netI 0.0477
_diffrn_reflns_limit_h_max 9
_diffrn_reflns_limit_h_min -11
_diffrn_reflns_limit_k_max 15
_diffrn_reflns_limit_k_min -15
_diffrn_reflns_limit_l_max 28
_diffrn_reflns_limit_l_min -28
_diffrn_reflns_number 21933
_diffrn_reflns_theta_full 27.85
_diffrn_reflns_theta_max 27.85
_diffrn_reflns_theta_min 1.90
_diffrn_standards_decay_% 0
_diffrn_standards_interval_count 0
_diffrn_standards_interval_time 0
_diffrn_standards_number 0
_exptl_absorpt_coefficient_mu 0.167
_exptl_absorpt_correction_T_max 0.9674
_exptl_absorpt_correction_T_min 0.9579
_exptl_absorpt_correction_type multi-scan
_exptl_absorpt_process_details '(CrystalClear; Rigaku/MSC, 2005)'
_exptl_crystal_colour Yellow
_exptl_crystal_density_diffrn 1.277
_exptl_crystal_density_method 'not measured'
_exptl_crystal_description Block
_exptl_crystal_F_000 880
_exptl_crystal_size_max 0.26
_exptl_crystal_size_mid 0.22
_exptl_crystal_size_min 0.20
_refine_diff_density_max 0.193
_refine_diff_density_min -0.228
_refine_ls_abs_structure_details 'Flack (1983), 2775 Friedel pairs'
_refine_ls_abs_structure_Flack -0.03(6)
_refine_ls_extinction_method none
_refine_ls_goodness_of_fit_ref 0.992
_refine_ls_hydrogen_treatment constr
_refine_ls_matrix_type full
_refine_ls_number_parameters 282
_refine_ls_number_reflns 5176
_refine_ls_number_restraints 0
_refine_ls_restrained_S_all 0.992
_refine_ls_R_factor_all 0.0461
_refine_ls_R_factor_gt 0.0392
_refine_ls_shift/su_max 0.001
_refine_ls_shift/su_mean 0.001
_refine_ls_structure_factor_coef Fsqd
_refine_ls_weighting_details 'calc w=1/[\s^2^(Fo^2^)+(0.0493P)^2^] where P=(Fo^2^+2Fc^2^)/3'
_refine_ls_weighting_scheme calc
_refine_ls_wR_factor_gt 0.0817
_refine_ls_wR_factor_ref 0.0852
_reflns_number_gt 4527
_reflns_number_total 5176
_reflns_threshold_expression I>2sigma(I)
_cod_data_source_file xu5136.cif
_cod_data_source_block I
_cod_original_cell_volume 2176.4(8)
_cod_database_code 2229288
_cod_database_fobs_code 2229288

loop_
_symmetry_equiv_pos_as_xyz
'x, y, z'
'x+1/2, -y+1/2, -z'
'-x, y+1/2, -z+1/2'
'-x+1/2, -y, z+1/2'

loop_
_atom_site_type_symbol
_atom_site_label
_atom_site_fract_x
_atom_site_fract_y
_atom_site_fract_z
_atom_site_U_iso_or_equiv
_atom_site_adp_type
_atom_site_calc_flag
_atom_site_refinement_flags
_atom_site_occupancy
_atom_site_disorder_assembly
_atom_site_disorder_group
S S1 1.09723(5) 0.47544(4) 0.76793(2) 0.02825(11) Uani d . 1 . .
N N1 0.95131(14) 0.56476(11) 0.67231(6) 0.0178(3) Uani d . 1 . .
N N2 0.76743(15) 0.41503(11) 0.66647(6) 0.0200(3) Uani d . 1 . .
C C1 0.88897(18) 0.55478(13) 0.56264(7) 0.0187(3) Uani d . 1 . .
C C2 0.92563(17) 0.62439(13) 0.61387(7) 0.0178(3) Uani d . 1 . .
C C3 0.91869(17) 0.74326(13) 0.61224(7) 0.0209(3) Uani d . 1 . .
H H3 0.9482 0.7880 0.6474 0.025 Uiso calc R 1 . .
C C4 0.86735(18) 0.79547(14) 0.55772(8) 0.0240(4) Uani d . 1 . .
H H4 0.8658 0.8771 0.5546 0.029 Uiso calc R 1 . .
C C5 0.81855(18) 0.72897(15) 0.50809(8) 0.0237(4) Uani d . 1 . .
H H5 0.7770 0.7660 0.4723 0.028 Uiso calc R 1 . .
C C6 0.82841(18) 0.60889(14) 0.50890(7) 0.0214(3) Uani d . 1 . .
C C7 0.7658(2) 0.54265(15) 0.45397(8) 0.0288(4) Uani d . 1 . .
H H7A 0.6619 0.5690 0.4449 0.043 Uiso calc R 1 . .
H H7B 0.7641 0.4602 0.4640 0.043 Uiso calc R 1 . .
H H7C 0.8307 0.5556 0.4173 0.043 Uiso calc R 1 . .
C C8 0.91836(18) 0.42900(13) 0.56802(7) 0.0194(3) Uani d . 1 . .
C C9 0.85781(17) 0.36525(13) 0.61850(7) 0.0197(3) Uani d . 1 . .
C C10 0.88359(19) 0.24726(13) 0.62336(8) 0.0248(4) Uani d . 1 . .
H H10 0.8367 0.2042 0.6559 0.030 Uiso calc R 1 . .
C C11 0.9777(2) 0.19306(15) 0.58068(8) 0.0293(4) Uani d . 1 . .
H H11 0.9968 0.1128 0.5843 0.035 Uiso calc R 1 . .
C C12 1.0442(2) 0.25546(14) 0.53263(8) 0.0270(4) Uani d . 1 . .
H H12 1.1099 0.2175 0.5039 0.032 Uiso calc R 1 . .
C C13 1.01628(18) 0.37322(14) 0.52574(7) 0.0221(3) Uani d . 1 . .
C C14 1.1039(2) 0.43886(15) 0.47629(8) 0.0291(4) Uani d . 1 . .
H H14A 1.1978 0.3970 0.4660 0.044 Uiso calc R 1 . .
H H14B 1.1298 0.5156 0.4921 0.044 Uiso calc R 1 . .
H H14C 1.0409 0.4464 0.4387 0.044 Uiso calc R 1 . .
C C15 1.08502(18) 0.54891(12) 0.70153(7) 0.0193(3) Uani d . 1 . .
C C16 1.22481(18) 0.59577(13) 0.67023(7) 0.0192(3) Uani d . 1 . .
C C17 1.29579(18) 0.52874(14) 0.62485(7) 0.0228(3) Uani d . 1 . .
H H17 1.2494 0.4592 0.6111 0.027 Uiso calc R 1 . .
C C18 1.43445(19) 0.56342(15) 0.59970(8) 0.0271(4) Uani d . 1 . .
H H18 1.4845 0.5166 0.5696 0.032 Uiso calc R 1 . .
C C19 1.49930(19) 0.66606(16) 0.61859(8) 0.0272(4) Uani d . 1 . .
H H19 1.5942 0.6898 0.6015 0.033 Uiso calc R 1 . .
C C20 1.4268(2) 0.73423(15) 0.66218(8) 0.0284(4) Uani d . 1 . .
H H20A 1.4712 0.8055 0.6743 0.034 Uiso calc R 1 . .
C C21 1.28956(19) 0.69967(14) 0.68849(8) 0.0249(4) Uani d . 1 . .
H H21A 1.2403 0.7467 0.7187 0.030 Uiso calc R 1 . .
C C22 0.81179(17) 0.50720(13) 0.69330(7) 0.0196(3) Uani d . 1 . .
C C23 0.72239(18) 0.56611(13) 0.74184(7) 0.0200(3) Uani d . 1 . .
C C24 0.58133(17) 0.52104(14) 0.75993(7) 0.0226(3) Uani d . 1 . .
H H24 0.5459 0.4509 0.7423 0.027 Uiso calc R 1 . .
C C25 0.4935(2) 0.57849(15) 0.80349(8) 0.0269(4) Uani d . 1 . .
H H25 0.3987 0.5467 0.8164 0.032 Uiso calc R 1 . .
C C26 0.5424(2) 0.68208(16) 0.82853(8) 0.0312(4) Uani d . 1 . .
H H26 0.4804 0.7219 0.8579 0.037 Uiso calc R 1 . .
C C27 0.6819(2) 0.72744(16) 0.81069(9) 0.0348(4) Uani d . 1 . .
H H27 0.7159 0.7983 0.8280 0.042 Uiso calc R 1 . .
C C28 0.7718(2) 0.66969(15) 0.76768(8) 0.0279(4) Uani d . 1 . .
H H28 0.8677 0.7009 0.7557 0.033 Uiso calc R 1 . .

loop_
_atom_site_aniso_label
_atom_site_aniso_U_11
_atom_site_aniso_U_22
_atom_site_aniso_U_33
_atom_site_aniso_U_12
_atom_site_aniso_U_13
_atom_site_aniso_U_23
S1 0.0262(2) 0.0317(2) 0.0269(2) -0.00369(19) -0.00223(19) 0.01130(18)
N1 0.0185(7) 0.0179(6) 0.0171(6) -0.0035(5) 0.0025(5) 0.0004(5)
N2 0.0197(7) 0.0204(7) 0.0198(6) -0.0026(5) 0.0019(6) 0.0006(5)
C1 0.0164(8) 0.0212(8) 0.0183(7) -0.0023(6) 0.0034(6) 0.0007(6)
C2 0.0147(8) 0.0211(8) 0.0177(7) -0.0017(6) 0.0023(6) 0.0025(6)
C3 0.0175(8) 0.0197(7) 0.0256(8) -0.0021(6) 0.0024(7) -0.0020(6)
C4 0.0205(9) 0.0187(8) 0.0328(9) 0.0001(6) 0.0026(7) 0.0050(7)
C5 0.0193(9) 0.0281(9) 0.0236(8) -0.0005(7) 0.0018(7) 0.0069(7)
C6 0.0184(8) 0.0241(8) 0.0215(8) -0.0019(6) 0.0028(7) 0.0036(7)
C7 0.0318(9) 0.0323(10) 0.0223(8) -0.0020(8) -0.0047(8) 0.0015(7)
C8 0.0181(8) 0.0200(7) 0.0202(7) -0.0006(6) -0.0016(7) -0.0020(6)
C9 0.0163(8) 0.0213(8) 0.0214(8) -0.0020(6) -0.0018(6) -0.0025(7)
C10 0.0255(9) 0.0204(8) 0.0285(8) -0.0034(7) -0.0046(7) 0.0006(7)
C11 0.0301(9) 0.0186(8) 0.0391(10) 0.0029(7) -0.0038(8) -0.0032(7)
C12 0.0239(8) 0.0270(9) 0.0300(9) 0.0048(7) -0.0011(7) -0.0068(7)
C13 0.0208(8) 0.0240(8) 0.0214(8) -0.0006(7) -0.0011(7) -0.0029(7)
C14 0.0282(9) 0.0339(9) 0.0253(8) 0.0005(8) 0.0068(8) -0.0031(7)
C15 0.0191(8) 0.0158(7) 0.0229(8) -0.0012(6) 0.0002(7) -0.0030(6)
C16 0.0161(8) 0.0207(7) 0.0208(7) 0.0002(6) -0.0024(7) 0.0054(6)
C17 0.0238(8) 0.0217(8) 0.0230(8) 0.0002(7) -0.0016(7) 0.0035(7)
C18 0.0269(9) 0.0321(9) 0.0223(8) 0.0078(7) 0.0042(7) 0.0056(7)
C19 0.0186(8) 0.0374(10) 0.0257(9) -0.0021(7) 0.0009(7) 0.0106(8)
C20 0.0284(10) 0.0289(8) 0.0280(9) -0.0103(7) -0.0028(8) 0.0061(7)
C21 0.0252(9) 0.0239(8) 0.0256(8) -0.0021(7) 0.0011(7) 0.0000(7)
C22 0.0176(8) 0.0219(8) 0.0193(7) -0.0036(6) 0.0020(6) 0.0032(6)
C23 0.0190(8) 0.0217(7) 0.0192(7) 0.0003(6) 0.0019(7) 0.0024(6)
C24 0.0217(8) 0.0244(7) 0.0217(7) -0.0028(7) -0.0017(7) 0.0025(7)
C25 0.0189(8) 0.0394(10) 0.0226(8) -0.0012(7) 0.0036(7) 0.0034(7)
C26 0.0304(10) 0.0368(9) 0.0265(9) 0.0057(8) 0.0071(8) -0.0022(8)
C27 0.0392(11) 0.0298(10) 0.0353(10) -0.0039(8) 0.0088(9) -0.0118(8)
C28 0.0267(9) 0.0279(9) 0.0290(9) -0.0056(7) 0.0070(8) -0.0052(8)

loop_
_atom_type_symbol
_atom_type_description
_atom_type_scat_dispersion_real
_atom_type_scat_dispersion_imag
_atom_type_scat_source
C C 0.0033 0.0016 'International Tables Vol C Tables 4.2.6.8 and 6.1.1.4'
H H 0.0000 0.0000 'International Tables Vol C Tables 4.2.6.8 and 6.1.1.4'
N N 0.0061 0.0033 'International Tables Vol C Tables 4.2.6.8 and 6.1.1.4'
S S 0.1246 0.1234 'International Tables Vol C Tables 4.2.6.8 and 6.1.1.4'

loop_
_geom_angle_atom_site_label_1
_geom_angle_atom_site_label_2
_geom_angle_atom_site_label_3
_geom_angle_site_symmetry_1
_geom_angle_site_symmetry_3
_geom_angle
_geom_angle_publ_flag
C15 N1 C2 . . 127.19(12) ?
C15 N1 C22 . . 121.64(12) ?
C2 N1 C22 . . 110.69(12) ?
C22 N2 C9 . . 119.79(13) ?
C2 C1 C6 . . 117.83(14) ?
C2 C1 C8 . . 117.81(13) ?
C6 C1 C8 . . 124.35(14) ?
C3 C2 C1 . . 123.16(14) ?
C3 C2 N1 . . 120.42(14) ?
C1 C2 N1 . . 115.88(13) ?
C2 C3 C4 . . 118.10(15) ?
C2 C3 H3 . . 120.9 ?
C4 C3 H3 . . 120.9 ?
C5 C4 C3 . . 120.14(15) ?
C5 C4 H4 . . 119.9 ?
C3 C4 H4 . . 119.9 ?
C4 C5 C6 . . 121.95(16) ?
C4 C5 H5 . . 119.0 ?
C6 C5 H5 . . 119.0 ?
C5 C6 C1 . . 118.48(15) ?
C5 C6 C7 . . 118.46(15) ?
C1 C6 C7 . . 122.97(14) ?
C6 C7 H7A . . 109.5 ?
C6 C7 H7B . . 109.5 ?
H7A C7 H7B . . 109.5 ?
C6 C7 H7C . . 109.5 ?
H7A C7 H7C . . 109.5 ?
H7B C7 H7C . . 109.5 ?
C13 C8 C9 . . 118.71(14) ?
C13 C8 C1 . . 120.56(14) ?
C9 C8 C1 . . 120.55(14) ?
C10 C9 C8 . . 120.75(15) ?
C10 C9 N2 . . 115.93(15) ?
C8 C9 N2 . . 123.32(14) ?
C11 C10 C9 . . 119.71(16) ?
C11 C10 H10 . . 120.1 ?
C9 C10 H10 . . 120.1 ?
C10 C11 C12 . . 120.21(16) ?
C10 C11 H11 . . 119.9 ?
C12 C11 H11 . . 119.9 ?
C11 C12 C13 . . 121.07(16) ?
C11 C12 H12 . . 119.5 ?
C13 C12 H12 . . 119.5 ?
C12 C13 C8 . . 119.35(15) ?
C12 C13 C14 . . 118.53(15) ?
C8 C13 C14 . . 121.89(14) ?
C13 C14 H14A . . 109.5 ?
C13 C14 H14B . . 109.5 ?
H14A C14 H14B . . 109.5 ?
C13 C14 H14C . . 109.5 ?
H14A C14 H14C . . 109.5 ?
H14B C14 H14C . . 109.5 ?
N1 C15 C16 . . 117.18(13) ?
N1 C15 S1 . . 121.71(11) ?
C16 C15 S1 . . 121.06(12) ?
C21 C16 C17 . . 119.94(15) ?
C21 C16 C15 . . 121.58(14) ?
C17 C16 C15 . . 118.34(14) ?
C18 C17 C16 . . 119.99(16) ?
C18 C17 H17 . . 120.0 ?
C16 C17 H17 . . 120.0 ?
C19 C18 C17 . . 119.80(16) ?
C19 C18 H18 . . 120.1 ?
C17 C18 H18 . . 120.1 ?
C18 C19 C20 . . 120.25(16) ?
C18 C19 H19 . . 119.9 ?
C20 C19 H19 . . 119.9 ?
C19 C20 C21 . . 120.55(16) ?
C19 C20 H20A . . 119.7 ?
C21 C20 H20A . . 119.7 ?
C16 C21 C20 . . 119.43(16) ?
C16 C21 H21A . . 120.3 ?
C20 C21 H21A . . 120.3 ?
N2 C22 N1 . . 119.97(14) ?
N2 C22 C23 . . 123.08(14) ?
N1 C22 C23 . . 116.74(13) ?
C24 C23 C28 . . 119.25(15) ?
C24 C23 C22 . . 119.57(14) ?
C28 C23 C22 . . 121.08(14) ?
C25 C24 C23 . . 119.98(15) ?
C25 C24 H24 . . 120.0 ?
C23 C24 H24 . . 120.0 ?
C24 C25 C26 . . 120.54(16) ?
C24 C25 H25 . . 119.7 ?
C26 C25 H25 . . 119.7 ?
C25 C26 C27 . . 119.79(17) ?
C25 C26 H26 . . 120.1 ?
C27 C26 H26 . . 120.1 ?
C28 C27 C26 . . 120.12(17) ?
C28 C27 H27 . . 119.9 ?
C26 C27 H27 . . 119.9 ?
C27 C28 C23 . . 120.30(16) ?
C27 C28 H28 . . 119.8 ?
C23 C28 H28 . . 119.8 ?

loop_
_geom_bond_atom_site_label_1
_geom_bond_atom_site_label_2
_geom_bond_site_symmetry_2
_geom_bond_distance
_geom_bond_publ_flag
S1 C15 . 1.6601(16) ?
N1 C15 . 1.341(2) ?
N1 C2 . 1.4465(19) ?
N1 C22 . 1.4642(19) ?
N2 C22 . 1.275(2) ?
N2 C9 . 1.419(2) ?
C1 C2 . 1.399(2) ?
C1 C6 . 1.413(2) ?
C1 C8 . 1.487(2) ?
C2 C3 . 1.381(2) ?
C3 C4 . 1.389(2) ?
C3 H3 . 0.9500 ?
C4 C5 . 1.381(2) ?
C4 H4 . 0.9500 ?
C5 C6 . 1.396(2) ?
C5 H5 . 0.9500 ?
C6 C7 . 1.508(2) ?
C7 H7A . 0.9800 ?
C7 H7B . 0.9800 ?
C7 H7C . 0.9800 ?
C8 C13 . 1.405(2) ?
C8 C9 . 1.413(2) ?
C9 C10 . 1.392(2) ?
C10 C11 . 1.382(2) ?
C10 H10 . 0.9500 ?
C11 C12 . 1.386(2) ?
C11 H11 . 0.9500 ?
C12 C13 . 1.396(2) ?
C12 H12 . 0.9500 ?
C13 C14 . 1.513(2) ?
C14 H14A . 0.9800 ?
C14 H14B . 0.9800 ?
C14 H14C . 0.9800 ?
C15 C16 . 1.499(2) ?
C16 C21 . 1.389(2) ?
C16 C17 . 1.391(2) ?
C17 C18 . 1.389(2) ?
C17 H17 . 0.9500 ?
C18 C19 . 1.380(2) ?
C18 H18 . 0.9500 ?
C19 C20 . 1.378(2) ?
C19 H19 . 0.9500 ?
C20 C21 . 1.388(2) ?
C20 H20A . 0.9500 ?
C21 H21A . 0.9500 ?
C22 C23 . 1.470(2) ?
C23 C24 . 1.397(2) ?
C23 C28 . 1.392(2) ?
C24 C25 . 1.380(2) ?
C24 H24 . 0.9500 ?
C25 C26 . 1.384(3) ?
C25 H25 . 0.9500 ?
C26 C27 . 1.385(3) ?
C26 H26 . 0.9500 ?
C27 C28 . 1.385(2) ?
C27 H27 . 0.9500 ?
C28 H28 . 0.9500 ?

loop_
_geom_hbond_atom_site_label_D
_geom_hbond_atom_site_label_H
_geom_hbond_atom_site_label_A
_geom_hbond_site_symmetry_A
_geom_hbond_distance_DH
_geom_hbond_distance_HA
_geom_hbond_distance_DA
_geom_hbond_angle_DHA
C3 H3 S1 3_756 0.95 2.86 3.7216(18) 152

loop_
_geom_torsion_atom_site_label_1
_geom_torsion_atom_site_label_2
_geom_torsion_atom_site_label_3
_geom_torsion_atom_site_label_4
_geom_torsion_site_symmetry_1
_geom_torsion_site_symmetry_2
_geom_torsion_site_symmetry_3
_geom_torsion_site_symmetry_4
_geom_torsion
_geom_torsion_publ_flag
C6 C1 C2 C3 . . . . -6.1(2) ?
C8 C1 C2 C3 . . . . 173.00(15) ?
C6 C1 C2 N1 . . . . 165.46(13) ?
C8 C1 C2 N1 . . . . -15.4(2) ?
C15 N1 C2 C3 . . . . -80.0(2) ?
C22 N1 C2 C3 . . . . 107.88(16) ?
C15 N1 C2 C1 . . . . 108.11(17) ?
C22 N1 C2 C1 . . . . -63.97(16) ?
C1 C2 C3 C4 . . . . 2.5(2) ?
N1 C2 C3 C4 . . . . -168.78(13) ?
C2 C3 C4 C5 . . . . 2.9(2) ?
C3 C4 C5 C6 . . . . -4.4(2) ?
C4 C5 C6 C1 . . . . 0.6(2) ?
C4 C5 C6 C7 . . . . 177.21(15) ?
C2 C1 C6 C5 . . . . 4.5(2) ?
C8 C1 C6 C5 . . . . -174.62(15) ?
C2 C1 C6 C7 . . . . -171.95(14) ?
C8 C1 C6 C7 . . . . 9.0(2) ?
C2 C1 C8 C13 . . . . -121.05(16) ?
C6 C1 C8 C13 . . . . 58.0(2) ?
C2 C1 C8 C9 . . . . 54.0(2) ?
C6 C1 C8 C9 . . . . -126.86(16) ?
C13 C8 C9 C10 . . . . -5.5(2) ?
C1 C8 C9 C10 . . . . 179.28(15) ?
C13 C8 C9 N2 . . . . 175.05(14) ?
C1 C8 C9 N2 . . . . -0.1(2) ?
C22 N2 C9 C10 . . . . 132.30(16) ?
C22 N2 C9 C8 . . . . -48.3(2) ?
C8 C9 C10 C11 . . . . 4.3(2) ?
N2 C9 C10 C11 . . . . -176.25(15) ?
C9 C10 C11 C12 . . . . -1.0(3) ?
C10 C11 C12 C13 . . . . -0.9(3) ?
C11 C12 C13 C8 . . . . -0.4(2) ?
C11 C12 C13 C14 . . . . 174.18(16) ?
C9 C8 C13 C12 . . . . 3.6(2) ?
C1 C8 C13 C12 . . . . 178.74(15) ?
C9 C8 C13 C14 . . . . -170.84(15) ?
C1 C8 C13 C14 . . . . 4.3(2) ?
C2 N1 C15 C16 . . . . -1.2(2) ?
C22 N1 C15 C16 . . . . 170.10(13) ?
C2 N1 C15 S1 . . . . -178.48(11) ?
C22 N1 C15 S1 . . . . -7.2(2) ?
N1 C15 C16 C21 . . . . 99.88(18) ?
S1 C15 C16 C21 . . . . -82.82(18) ?
N1 C15 C16 C17 . . . . -84.55(18) ?
S1 C15 C16 C17 . . . . 92.75(16) ?
C21 C16 C17 C18 . . . . 2.6(2) ?
C15 C16 C17 C18 . . . . -173.01(14) ?
C16 C17 C18 C19 . . . . -1.8(2) ?
C17 C18 C19 C20 . . . . -0.1(3) ?
C18 C19 C20 C21 . . . . 1.2(3) ?
C17 C16 C21 C20 . . . . -1.5(2) ?
C15 C16 C21 C20 . . . . 173.97(15) ?
C19 C20 C21 C16 . . . . -0.4(3) ?
C9 N2 C22 N1 . . . . 3.3(2) ?
C9 N2 C22 C23 . . . . 177.90(14) ?
C15 N1 C22 N2 . . . . -97.74(18) ?
C2 N1 C22 N2 . . . . 74.85(17) ?
C15 N1 C22 C23 . . . . 87.33(17) ?
C2 N1 C22 C23 . . . . -100.07(15) ?
N2 C22 C23 C24 . . . . -0.4(2) ?
N1 C22 C23 C24 . . . . 174.33(14) ?
N2 C22 C23 C28 . . . . -176.79(16) ?
N1 C22 C23 C28 . . . . -2.0(2) ?
C28 C23 C24 C25 . . . . -0.7(2) ?
C22 C23 C24 C25 . . . . -177.15(14) ?
C23 C24 C25 C26 . . . . 1.4(2) ?
C24 C25 C26 C27 . . . . -1.3(3) ?
C25 C26 C27 C28 . . . . 0.4(3) ?
C26 C27 C28 C23 . . . . 0.4(3) ?
C24 C23 C28 C27 . . . . -0.2(2) ?
C22 C23 C28 C27 . . . . 176.20(16) ?

loop_
_cod_related_entry_id
_cod_related_entry_database
_cod_related_entry_code
1 ChemSpider 30656503
